data_4336157
loop_
_publ_author_name
'Ying-Ji Sun'
'Qian-Qian Huang'
'Tetsuro Tano'
'Shinobu Itoh'

_publ_section_title
;
 Flavonolate Complexes of MII (M = Mn, Fe, Co, Ni, Cu, and Zn). Structural
 and Functional Models for the ES (Enzyme-Substrate) Complex of Quercetin
 2,3-Dioxygenase
;
_journal_name_full 'Inorganic Chemistry'
_journal_page_first 10936
_journal_page_last 10948
_journal_paper_doi 10.1021/ic400972k
_journal_volume 52
_journal_year 2013
_chemical_formula_moiety 'C35 H29 Fe N3 O6'
_chemical_formula_sum 'C35 H29 Fe N3 O6'
_chemical_formula_weight 643.48
_space_group_IT_number 61
_symmetry_cell_setting orthorhombic
_symmetry_Int_Tables_number 61
_symmetry_space_group_name_Hall '-P 2ac 2ab'
_symmetry_space_group_name_H-M 'P b c a'
_atom_sites_solution_hydrogens geom
_atom_sites_solution_primary direct
_atom_sites_solution_secondary difmap
_cell_angle_alpha 90.0000
_cell_angle_beta 90.0000
_cell_angle_gamma 90.0000
_cell_formula_units_Z 8
_cell_length_a 9.560(4)
_cell_length_b 20.519(7)
_cell_length_c 30.232(9)
_cell_measurement_reflns_used 27061
_cell_measurement_temperature 153
_cell_measurement_theta_max 27.50
_cell_measurement_theta_min 3.10
_cell_volume 5930(4)
_computing_cell_refinement 'RAPID AUTO'
_computing_data_collection 'RAPID AUTO (Rigaku, ????)'
_computing_data_reduction 'RAPID AUTO'
_computing_molecular_graphics 'CrystalStructure 4.0'
_computing_publication_material 'CrystalStructure 4.0 (Rigaku, 2010)'
_computing_structure_refinement 'CRYSTALS (Carruthers, et al., 1999)'
_computing_structure_solution 'Il Milione (Burla, et al., 2007)'
_diffrn_ambient_temperature 153
_diffrn_detector_area_resol_mean 10.000
_diffrn_measured_fraction_theta_full 0.998
_diffrn_measured_fraction_theta_max 0.998
_diffrn_measurement_device_type 'Rigaku R-AXIS RAPID'
_diffrn_measurement_method \w
_diffrn_radiation_type 'Mo K\a'
_diffrn_radiation_wavelength 0.71075
_diffrn_reflns_av_R_equivalents 0.0590
_diffrn_reflns_limit_h_max 12
_diffrn_reflns_limit_h_min -12
_diffrn_reflns_limit_k_max 26
_diffrn_reflns_limit_k_min -26
_diffrn_reflns_limit_l_max 39
_diffrn_reflns_limit_l_min -39
_diffrn_reflns_number 53872
_diffrn_reflns_theta_full 27.49
_diffrn_reflns_theta_max 27.48
_diffrn_standards_number 0
_exptl_absorpt_coefficient_mu 0.561
_exptl_absorpt_correction_T_max 0.972
_exptl_absorpt_correction_T_min 0.562
_exptl_absorpt_correction_type multi-scan
_exptl_absorpt_process_details 'ABSCOR (Rigaku, 1995)'
_exptl_crystal_colour brown
_exptl_crystal_density_diffrn 1.441
_exptl_crystal_description prism
_exptl_crystal_F_000 2672.00
_exptl_crystal_size_max 0.200
_exptl_crystal_size_mid 0.200
_exptl_crystal_size_min 0.050
_refine_diff_density_max 1.070
_refine_diff_density_min -0.606
_refine_ls_extinction_method none
_refine_ls_goodness_of_fit_ref 1.048
_refine_ls_hydrogen_treatment constr
_refine_ls_number_parameters 433
_refine_ls_number_reflns 6803
_refine_ls_R_factor_gt 0.0417
_refine_ls_shift/su_max 0.000
_refine_ls_structure_factor_coef Fsqd
_refine_ls_weighting_details 'w = 1/[0.0002Fo^2^ + 1.0000\s(Fo^2^)]/(4Fo^2^)'
_refine_ls_weighting_scheme calc
_refine_ls_wR_factor_ref 0.0835
_reflns_number_gt 3508
_reflns_number_total 6803
_reflns_threshold_expression F^2^>2.0\s(F^2^)
_cod_data_source_file ic400972k_si_002_2.cif
_cod_data_source_block 060303
_cod_original_cell_volume 5931(4)
_cod_database_code 4336157

loop_
_symmetry_equiv_pos_site_id
_symmetry_equiv_pos_as_xyz
1 +X,+Y,+Z
2 1/2-X,1/2+Y,+Z
3 +X,1/2-Y,1/2+Z
4 1/2-X,-Y,1/2+Z
5 -X,-Y,-Z
6 1/2+X,1/2-Y,-Z
7 -X,1/2+Y,1/2-Z
8 1/2+X,+Y,1/2-Z

loop_
_atom_site_label
_atom_site_type_symbol
_atom_site_fract_x
_atom_site_fract_y
_atom_site_fract_z
_atom_site_U_iso_or_equiv
_atom_site_adp_type
_atom_site_occupancy
_atom_site_symmetry_multiplicity
_atom_site_calc_flag
_atom_site_refinement_flags
Fe1 Fe 0.13834(4) 0.13825(2) 0.148890(10) 0.03129(10) Uani 1.0 8 d .
O1 O -0.01979(17) 0.18897(8) 0.17724(5) 0.0375(6) Uani 1.0 8 d .
O2 O -0.19729(19) 0.25924(8) 0.17314(6) 0.0458(6) Uani 1.0 8 d .
O3 O 0.05604(17) 0.06308(7) 0.11386(5) 0.0343(5) Uani 1.0 8 d .
O4 O 0.08369(17) 0.18543(7) 0.08628(5) 0.0360(5) Uani 1.0 8 d .
O5 O -0.14591(18) 0.05954(8) 0.01242(5) 0.0392(6) Uani 1.0 8 d .
O6 O -0.3640(4) 0.36464(14) 0.20624(10) 0.1460(14) Uani 1.0 8 d .
N1 N 0.2863(2) 0.19712(9) 0.19344(6) 0.0326(6) Uani 1.0 8 d .
N2 N 0.1511(2) 0.07682(9) 0.20805(6) 0.0349(6) Uani 1.0 8 d .
N3 N 0.3484(2) 0.12434(9) 0.12168(6) 0.0324(6) Uani 1.0 8 d .
C1 C 0.2331(3) 0.10042(12) 0.24068(8) 0.0333(8) Uani 1.0 8 d .
C2 C 0.2269(3) 0.07731(13) 0.28363(8) 0.0409(9) Uani 1.0 8 d .
C3 C 0.1389(3) 0.02597(14) 0.29292(9) 0.0505(9) Uani 1.0 8 d .
C4 C 0.0573(3) -0.00076(13) 0.25960(9) 0.0473(9) Uani 1.0 8 d .
C5 C 0.0656(3) 0.02685(12) 0.21796(8) 0.0377(8) Uani 1.0 8 d .
C6 C 0.3402(3) 0.14987(11) 0.22646(7) 0.0383(8) Uani 1.0 8 d .
C7 C 0.4498(3) 0.16551(12) 0.13477(8) 0.0344(8) Uani 1.0 8 d .
C8 C 0.5852(3) 0.16105(13) 0.11910(8) 0.0445(9) Uani 1.0 8 d .
C9 C 0.6164(3) 0.11380(13) 0.08845(9) 0.0536(10) Uani 1.0 8 d .
C10 C 0.5131(3) 0.07225(13) 0.07410(9) 0.0483(10) Uani 1.0 8 d .
C11 C 0.3810(3) 0.07842(12) 0.09165(8) 0.0387(8) Uani 1.0 8 d .
C12 C 0.4048(3) 0.21879(12) 0.16600(8) 0.0385(8) Uani 1.0 8 d .
C13 C 0.2199(3) 0.25270(11) 0.21721(7) 0.0374(8) Uani 1.0 8 d .
C14 C 0.1628(3) 0.30546(12) 0.18743(7) 0.0353(8) Uani 1.0 8 d .
C15 C 0.0308(3) 0.30305(12) 0.16734(7) 0.0336(8) Uani 1.0 8 d .
C16 C -0.0140(3) 0.35552(12) 0.14262(8) 0.0383(8) Uani 1.0 8 d .
C17 C 0.0689(4) 0.41017(12) 0.13628(8) 0.0452(9) Uani 1.0 8 d .
C18 C 0.1980(3) 0.41320(13) 0.15600(9) 0.0452(9) Uani 1.0 8 d .
C19 C 0.2432(3) 0.36170(13) 0.18144(8) 0.0439(9) Uani 1.0 8 d .
C20 C -0.0699(3) 0.24627(14) 0.17253(7) 0.0368(9) Uani 1.0 8 d .
C21 C -0.0042(3) 0.08003(11) 0.07645(8) 0.0287(7) Uani 1.0 8 d .
C22 C -0.0826(3) 0.03852(12) 0.05081(8) 0.0334(8) Uani 1.0 8 d .
C23 C -0.2097(3) 0.13927(15) -0.03907(8) 0.0502(10) Uani 1.0 8 d .
C24 C -0.2046(4) 0.20185(17) -0.05376(9) 0.0597(11) Uani 1.0 8 d .
C25 C -0.1233(4) 0.24797(15) -0.03195(9) 0.0548(10) Uani 1.0 8 d .
C26 C -0.0506(3) 0.23169(12) 0.00563(9) 0.0440(9) Uani 1.0 8 d .
C27 C 0.0131(3) 0.14732(12) 0.06232(8) 0.0318(8) Uani 1.0 8 d .
C28 C -0.1343(3) 0.12279(12) -0.00082(8) 0.0390(8) Uani 1.0 8 d .
C29 C -0.0562(3) 0.16764(12) 0.02224(7) 0.0333(8) Uani 1.0 8 d .
C30 C -0.1183(3) -0.02955(12) 0.05914(8) 0.0362(8) Uani 1.0 8 d .
C31 C -0.0648(3) -0.06414(13) 0.09457(10) 0.0550(10) Uani 1.0 8 d .
C32 C -0.1001(4) -0.12965(14) 0.10068(12) 0.0703(12) Uani 1.0 8 d .
C33 C -0.1889(4) -0.16051(15) 0.07195(13) 0.0695(12) Uani 1.0 8 d .
C34 C -0.2440(4) -0.12633(16) 0.03765(12) 0.0757(14) Uani 1.0 8 d .
C35 C -0.2099(3) -0.06237(14) 0.03063(9) 0.0536(10) Uani 1.0 8 d .
H1 H 0.2806 0.0965 0.3057 0.0486 Uiso 1.0 8 calc R
H2 H 0.1338 0.0092 0.3215 0.0604 Uiso 1.0 8 calc R
H3 H -0.0000 -0.0365 0.2651 0.0563 Uiso 1.0 8 calc R
H4 H 0.0089 0.0103 0.1956 0.0448 Uiso 1.0 8 calc R
H5 H 0.4194 0.1274 0.2135 0.0457 Uiso 1.0 8 calc R
H6 H 0.3710 0.1743 0.2521 0.0460 Uiso 1.0 8 calc R
H7 H 0.6534 0.1899 0.1290 0.0533 Uiso 1.0 8 calc R
H8 H 0.7068 0.1096 0.0775 0.0645 Uiso 1.0 8 calc R
H9 H 0.5321 0.0403 0.0531 0.0579 Uiso 1.0 8 calc R
H10 H 0.3106 0.0504 0.0822 0.0460 Uiso 1.0 8 calc R
H11 H 0.3741 0.2569 0.1497 0.0457 Uiso 1.0 8 calc R
H12 H 0.4803 0.2309 0.1858 0.0460 Uiso 1.0 8 calc R
H13 H 0.1447 0.2348 0.2350 0.0449 Uiso 1.0 8 calc R
H14 H 0.2906 0.2714 0.2364 0.0444 Uiso 1.0 8 calc R
H15 H -0.1027 0.3540 0.1300 0.0458 Uiso 1.0 8 calc R
H16 H 0.0376 0.4442 0.1186 0.0541 Uiso 1.0 8 calc R
H17 H 0.2539 0.4498 0.1520 0.0541 Uiso 1.0 8 calc R
H18 H 0.3296 0.3646 0.1955 0.0526 Uiso 1.0 8 calc R
H19 H -0.2612 0.1078 -0.0541 0.0599 Uiso 1.0 8 calc R
H20 H -0.2559 0.2144 -0.0785 0.0714 Uiso 1.0 8 calc R
H21 H -0.1185 0.2902 -0.0430 0.0658 Uiso 1.0 8 calc R
H22 H 0.0030 0.2629 0.0202 0.0525 Uiso 1.0 8 calc R
H23 H -0.0060 -0.0432 0.1145 0.0661 Uiso 1.0 8 calc R
H24 H -0.0648 -0.1528 0.1247 0.0846 Uiso 1.0 8 calc R
H25 H -0.2110 -0.2043 0.0757 0.0835 Uiso 1.0 8 calc R
H26 H -0.3045 -0.1472 0.0181 0.0912 Uiso 1.0 8 calc R
H27 H -0.2482 -0.0397 0.0069 0.0645 Uiso 1.0 8 calc R

loop_
_atom_site_aniso_label
_atom_site_aniso_U_11
_atom_site_aniso_U_22
_atom_site_aniso_U_33
_atom_site_aniso_U_12
_atom_site_aniso_U_13
_atom_site_aniso_U_23
Fe1 0.02284(19) 0.0388(2) 0.03220(18) -0.00479(19) 0.00039(17) -0.00048(17)
O1 0.0283(11) 0.0405(12) 0.0437(11) -0.0012(9) 0.0071(8) -0.0018(9)
O2 0.0248(11) 0.0528(13) 0.0600(12) -0.0019(10) 0.0018(10) 0.0050(10)
O3 0.0296(11) 0.0358(10) 0.0376(10) -0.0005(9) -0.0068(9) 0.0058(8)
O4 0.0323(11) 0.0351(10) 0.0408(10) -0.0061(9) 0.0000(9) 0.0018(9)
O5 0.0321(11) 0.0464(11) 0.0390(10) 0.0046(10) -0.0073(9) -0.0062(9)
O6 0.139(3) 0.164(3) 0.136(3) 0.046(3) -0.005(3) -0.007(2)
N1 0.0245(13) 0.0424(13) 0.0310(11) -0.0053(11) -0.0006(10) 0.0014(10)
N2 0.0213(12) 0.0441(13) 0.0393(12) -0.0010(11) 0.0014(11) -0.0013(10)
N3 0.0268(13) 0.0352(13) 0.0351(11) -0.0001(11) 0.0020(10) 0.0036(10)
C1 0.0225(16) 0.0424(16) 0.0349(14) 0.0052(13) 0.0021(12) 0.0049(13)
C2 0.0293(17) 0.0553(18) 0.0382(16) 0.0002(15) 0.0014(13) 0.0054(14)
C3 0.0395(18) 0.071(2) 0.0410(16) 0.0059(18) 0.0100(15) 0.0205(15)
C4 0.0378(18) 0.0518(18) 0.0522(18) -0.0052(15) 0.0051(15) 0.0143(15)
C5 0.0260(16) 0.0426(17) 0.0444(16) -0.0021(14) 0.0012(13) 0.0003(14)
C6 0.0263(16) 0.0520(17) 0.0366(14) -0.0048(14) -0.0047(12) 0.0059(13)
C7 0.0242(16) 0.0395(15) 0.0396(15) -0.0045(13) -0.0006(12) 0.0075(12)
C8 0.0249(17) 0.0548(18) 0.0537(17) -0.0036(14) 0.0045(14) 0.0127(15)
C9 0.0285(19) 0.063(2) 0.070(2) 0.0026(16) 0.0185(16) 0.0038(17)
C10 0.044(2) 0.0449(18) 0.0564(18) 0.0061(16) 0.0184(15) -0.0018(15)
C11 0.0348(18) 0.0364(15) 0.0448(15) 0.0013(14) 0.0016(14) 0.0031(13)
C12 0.0249(16) 0.0487(17) 0.0418(15) -0.0084(13) 0.0014(12) -0.0004(13)
C13 0.0311(17) 0.0481(17) 0.0330(15) -0.0063(14) -0.0010(12) -0.0073(13)
C14 0.0314(18) 0.0404(16) 0.0340(14) -0.0016(14) 0.0055(12) -0.0062(13)
C15 0.0283(16) 0.0398(16) 0.0326(14) -0.0007(13) 0.0058(12) -0.0060(13)
C16 0.0304(16) 0.0451(16) 0.0396(15) 0.0000(14) 0.0005(12) 0.0010(14)
C17 0.0421(19) 0.0393(17) 0.0543(18) 0.0006(16) 0.0101(15) 0.0017(14)
C18 0.0435(19) 0.0354(16) 0.0568(18) -0.0103(15) 0.0124(16) -0.0073(15)
C19 0.0290(16) 0.0452(17) 0.0576(18) -0.0041(16) 0.0034(13) -0.0127(15)
C20 0.0331(18) 0.0518(19) 0.0254(14) -0.0053(16) 0.0048(13) 0.0017(13)
C21 0.0201(14) 0.0315(15) 0.0345(14) 0.0025(12) 0.0020(12) -0.0038(12)
C22 0.0220(15) 0.0390(16) 0.0391(15) 0.0057(13) -0.0006(12) 0.0007(13)
C23 0.049(2) 0.065(2) 0.0365(16) 0.0222(18) -0.0078(14) -0.0065(16)
C24 0.064(3) 0.078(3) 0.0371(17) 0.037(2) -0.0045(16) 0.0028(18)
C25 0.069(3) 0.0549(19) 0.0406(17) 0.0300(19) 0.0113(17) 0.0075(15)
C26 0.0425(19) 0.0463(18) 0.0432(16) 0.0118(15) 0.0092(14) 0.0001(14)
C27 0.0208(14) 0.0396(16) 0.0349(14) 0.0053(13) 0.0063(11) 0.0016(13)
C28 0.0344(16) 0.0491(18) 0.0336(14) 0.0117(15) 0.0047(14) 0.0015(13)
C29 0.0270(16) 0.0388(15) 0.0342(14) 0.0087(13) 0.0044(12) 0.0062(13)
C30 0.0238(16) 0.0335(15) 0.0514(16) 0.0045(13) 0.0072(13) -0.0077(13)
C31 0.0350(18) 0.0406(18) 0.090(3) -0.0043(15) -0.0108(17) 0.0070(17)
C32 0.046(3) 0.043(2) 0.123(3) 0.0043(17) 0.008(2) 0.0221(19)
C33 0.049(3) 0.0361(19) 0.123(3) -0.0106(17) 0.033(3) -0.016(3)
C34 0.080(3) 0.063(3) 0.085(3) -0.029(3) 0.021(3) -0.0240(19)
C35 0.058(3) 0.051(2) 0.0517(18) -0.0201(17) 0.0076(16) -0.0153(16)

loop_
_atom_type_symbol
_atom_type_description
_atom_type_scat_dispersion_real
_atom_type_scat_dispersion_imag
_atom_type_scat_source
C C 0.003 0.002
;
International Tables for Crystallography
(1992, Vol. C, Tables 4.2.6.8 and 6.1.1.4)
;
H H 0.000 0.000
;
International Tables for Crystallography
(1992, Vol. C, Table 6.1.1.4)
;
O O 0.011 0.006
;
International Tables for Crystallography
(1992, Vol. C, Tables 4.2.6.8 and 6.1.1.4)
;
N N 0.006 0.003
;
International Tables for Crystallography
(1992, Vol. C, Tables 4.2.6.8 and 6.1.1.4)
;
Fe Fe 0.346 0.844
;
International Tables for Crystallography
(1992, Vol. C, Tables 4.2.6.8 and 6.1.1.4)
;

loop_
_geom_angle_atom_site_label_1
_geom_angle_atom_site_label_2
_geom_angle_atom_site_label_3
_geom_angle
_geom_angle_publ_flag
O1 Fe1 O3 108.78(7) yes
O1 Fe1 O4 87.74(7) yes
O1 Fe1 N1 86.64(7) yes
O1 Fe1 N2 89.53(7) yes
O1 Fe1 N3 155.61(7) yes
O3 Fe1 O4 78.02(7) yes
O3 Fe1 N1 160.81(7) yes
O3 Fe1 N2 90.59(7) yes
O3 Fe1 N3 93.47(7) yes
O4 Fe1 N1 114.93(7) yes
O4 Fe1 N2 166.72(7) yes
O4 Fe1 N3 87.23(7) yes
N1 Fe1 N2 77.85(7) yes
N1 Fe1 N3 73.96(8) yes
N2 Fe1 N3 100.40(8) yes
Fe1 O1 C20 134.88(16) yes
Fe1 O3 C21 114.66(14) yes
Fe1 O4 C27 110.49(15) yes
C22 O5 C28 120.65(19) yes
Fe1 N1 C6 105.35(14) yes
Fe1 N1 C12 107.60(14) yes
Fe1 N1 C13 115.01(15) yes
C6 N1 C12 108.00(18) yes
C6 N1 C13 108.88(17) yes
C12 N1 C13 111.62(18) yes
Fe1 N2 C1 114.99(16) yes
Fe1 N2 C5 125.89(16) yes
C1 N2 C5 117.6(2) yes
Fe1 N3 C7 117.95(16) yes
Fe1 N3 C11 123.90(17) yes
C7 N3 C11 118.1(3) yes
N2 C1 C2 122.5(3) yes
N2 C1 C6 115.4(2) yes
C2 C1 C6 121.9(3) yes
C1 C2 C3 118.7(3) yes
C2 C3 C4 119.9(3) yes
C3 C4 C5 117.8(3) yes
N2 C5 C4 123.4(3) yes
N1 C6 C1 113.4(2) yes
N3 C7 C8 122.2(3) yes
N3 C7 C12 115.7(3) yes
C8 C7 C12 122.0(3) yes
C7 C8 C9 118.8(3) yes
C8 C9 C10 119.6(3) yes
C9 C10 C11 118.7(3) yes
N3 C11 C10 122.5(3) yes
N1 C12 C7 110.7(2) yes
N1 C13 C14 114.53(18) yes
C13 C14 C15 123.9(3) yes
C13 C14 C19 118.1(3) yes
C15 C14 C19 117.9(3) yes
C14 C15 C16 119.2(3) yes
C14 C15 C20 123.6(3) yes
C16 C15 C20 117.2(3) yes
C15 C16 C17 121.9(3) yes
C16 C17 C18 119.4(3) yes
C17 C18 C19 119.4(3) yes
C14 C19 C18 122.2(3) yes
O1 C20 O2 124.1(3) yes
O1 C20 C15 118.6(3) yes
O2 C20 C15 117.2(3) yes
O3 C21 C22 124.0(2) yes
O3 C21 C27 117.0(2) yes
C22 C21 C27 119.0(3) yes
O5 C22 C21 121.4(3) yes
O5 C22 C30 110.0(2) yes
C21 C22 C30 128.6(3) yes
C24 C23 C28 118.6(3) yes
C23 C24 C25 120.5(3) yes
C24 C25 C26 120.6(3) yes
C25 C26 C29 120.2(3) yes
O4 C27 C21 118.7(3) yes
O4 C27 C29 123.3(3) yes
C21 C27 C29 117.9(3) yes
O5 C28 C23 115.4(3) yes
O5 C28 C29 122.2(3) yes
C23 C28 C29 122.4(3) yes
C26 C29 C27 123.5(3) yes
C26 C29 C28 117.7(3) yes
C27 C29 C28 118.8(3) yes
C22 C30 C31 122.6(3) yes
C22 C30 C35 120.0(3) yes
C31 C30 C35 117.5(3) yes
C30 C31 C32 120.4(3) yes
C31 C32 C33 120.7(3) yes
C32 C33 C34 119.1(3) yes
C33 C34 C35 121.4(4) yes
C30 C35 C34 120.9(3) yes
C1 C2 H1 120.261 no
C3 C2 H1 121.052 no
C2 C3 H2 120.282 no
C4 C3 H2 119.852 no
C3 C4 H3 120.799 no
C5 C4 H3 121.383 no
N2 C5 H4 118.095 no
C4 C5 H4 118.523 no
N1 C6 H5 108.011 no
N1 C6 H6 107.805 no
C1 C6 H5 109.035 no
C1 C6 H6 109.085 no
H5 C6 H6 109.489 no
C7 C8 H7 120.280 no
C9 C8 H7 120.957 no
C8 C9 H8 120.449 no
C10 C9 H8 119.906 no
C9 C10 H9 120.785 no
C11 C10 H9 120.486 no
N3 C11 H10 118.130 no
C10 C11 H10 119.326 no
N1 C12 H11 107.240 no
N1 C12 H12 107.577 no
C7 C12 H11 110.692 no
C7 C12 H12 111.136 no
H11 C12 H12 109.378 no
N1 C13 H13 107.108 no
N1 C13 H14 107.122 no
C14 C13 H13 109.532 no
C14 C13 H14 108.976 no
H13 C13 H14 109.465 no
C15 C16 H15 118.586 no
C17 C16 H15 119.491 no
C16 C17 H16 120.263 no
C18 C17 H16 120.343 no
C17 C18 H17 119.880 no
C19 C18 H17 120.743 no
C14 C19 H18 118.738 no
C18 C19 H18 119.034 no
C24 C23 H19 121.056 no
C28 C23 H19 120.370 no
C23 C24 H20 120.348 no
C25 C24 H20 119.142 no
C24 C25 H21 119.383 no
C26 C25 H21 119.982 no
C25 C26 H22 120.167 no
C29 C26 H22 119.615 no
C30 C31 H23 119.242 no
C32 C31 H23 120.331 no
C31 C32 H24 120.398 no
C33 C32 H24 118.911 no
C32 C33 H25 120.743 no
C34 C33 H25 120.195 no
C33 C34 H26 119.212 no
C35 C34 H26 119.353 no
C30 C35 H27 118.643 no
C34 C35 H27 120.411 no

loop_
_geom_bond_atom_site_label_1
_geom_bond_atom_site_label_2
_geom_bond_distance
_geom_bond_publ_flag
Fe1 O1 2.0256(18) yes
Fe1 O3 2.0297(16) yes
Fe1 O4 2.1893(17) yes
Fe1 N1 2.297(2) yes
Fe1 N2 2.191(2) yes
Fe1 N3 2.189(3) yes
O1 C20 1.278(4) yes
O2 C20 1.246(4) yes
O3 C21 1.316(3) yes
O4 C27 1.261(3) yes
O5 C22 1.378(3) yes
O5 C28 1.363(3) yes
N1 C6 1.484(3) yes
N1 C12 1.473(3) yes
N1 C13 1.490(3) yes
N2 C1 1.350(3) yes
N2 C5 1.345(4) yes
N3 C7 1.345(4) yes
N3 C11 1.345(3) yes
C1 C2 1.384(4) yes
C1 C6 1.504(4) yes
C2 C3 1.377(4) yes
C3 C4 1.387(4) yes
C4 C5 1.383(4) yes
C7 C8 1.382(4) yes
C7 C12 1.507(4) yes
C8 C9 1.374(4) yes
C9 C10 1.375(4) yes
C10 C11 1.375(4) yes
C13 C14 1.510(4) yes
C14 C15 1.402(4) yes
C14 C19 1.398(4) yes
C15 C16 1.379(4) yes
C15 C20 1.520(4) yes
C16 C17 1.386(4) yes
C17 C18 1.372(5) yes
C18 C19 1.377(4) yes
C21 C22 1.374(4) yes
C21 C27 1.455(4) yes
C22 C30 1.460(4) yes
C23 C24 1.360(5) yes
C23 C28 1.404(4) yes
C24 C25 1.391(5) yes
C25 C26 1.373(4) yes
C26 C29 1.408(4) yes
C27 C29 1.443(4) yes
C28 C29 1.375(4) yes
C30 C31 1.383(4) yes
C30 C35 1.401(4) yes
C31 C32 1.398(4) yes
C32 C33 1.370(5) yes
C33 C34 1.358(5) yes
C34 C35 1.369(5) yes
C2 H1 0.930 no
C3 H2 0.930 no
C4 H3 0.930 no
C5 H4 0.930 no
C6 H5 0.970 no
C6 H6 0.970 no
C8 H7 0.930 no
C9 H8 0.930 no
C10 H9 0.930 no
C11 H10 0.930 no
C12 H11 0.970 no
C12 H12 0.970 no
C13 H13 0.970 no
C13 H14 0.970 no
C16 H15 0.930 no
C17 H16 0.930 no
C18 H17 0.930 no
C19 H18 0.930 no
C23 H19 0.930 no
C24 H20 0.930 no
C25 H21 0.930 no
C26 H22 0.930 no
C31 H23 0.930 no
C32 H24 0.930 no
C33 H25 0.930 no
C34 H26 0.930 no
C35 H27 0.930 no

loop_
_geom_contact_atom_site_label_1
_geom_contact_atom_site_label_2
_geom_contact_distance
_geom_contact_publ_flag
_geom_contact_site_symmetry_2
Fe1 C15 3.578(3) no .
O1 C1 3.581(3) no .
O1 C13 2.902(3) no .
O1 C14 2.976(3) no .
O1 C16 3.575(4) no .
O1 C27 3.592(3) no .
O2 C14 3.597(4) no .
O2 C16 2.797(3) no .
O3 C5 3.235(3) no .
O3 C11 3.194(4) no .
O3 C30 3.021(3) no .
O3 C31 2.914(4) no .
O4 C11 3.596(4) no .
O4 C15 3.476(3) no .
O4 C20 3.243(3) no .
O4 C22 3.573(3) no .
O4 C26 2.915(4) no .
O4 C28 3.596(3) no .
O5 C24 3.584(4) no .
O5 C27 2.799(3) no .
O5 C35 2.633(4) no .
N1 C15 3.364(4) no .
N1 C19 3.421(4) no .
N2 C3 2.772(4) no .
N3 C6 3.212(3) no .
N3 C9 2.760(4) no .
C1 C4 2.732(4) no .
C1 C13 3.207(4) no .
C2 C5 2.718(4) no .
C6 C7 2.981(4) no .
C7 C10 2.719(4) no .
C8 C11 2.716(4) no .
C12 C14 2.989(4) no .
C12 C19 3.347(4) no .
C13 C20 3.086(4) no .
C14 C17 2.795(4) no .
C15 C18 2.789(4) no .
C16 C19 2.728(4) no .
C21 C28 2.788(4) no .
C21 C31 3.064(4) no .
C22 C29 2.798(4) no .
C23 C26 2.781(4) no .
C24 C29 2.790(4) no .
C25 C28 2.738(4) no .
C30 C33 2.797(4) no .
C31 C34 2.743(5) no .
C32 C35 2.737(5) no .
O1 C2 3.538(4) no 8_455
O1 C6 3.303(3) no 8_455
O2 O6 2.867(4) no .
O2 C8 3.324(4) no 1_455
O2 C13 3.411(3) no 8_455
O4 C24 3.227(4) no 6_555
O4 C25 3.523(4) no 6_555
O5 C9 3.419(4) no 1_455
O5 C22 3.532(3) no 5_555
O5 C30 3.383(3) no 5_555
O6 O2 2.867(4) no .
O6 C13 3.358(4) no 8_455
O6 C14 3.446(4) no 8_455
O6 C19 3.548(4) no 8_455
O6 C32 3.212(5) no 2_455
C2 O1 3.538(4) no 8_555
C2 C5 3.400(4) no 8_555
C5 C2 3.400(4) no 8_455
C6 O1 3.303(3) no 8_555
C8 O2 3.324(4) no 1_655
C9 O5 3.419(4) no 1_655
C9 C22 3.458(4) no 1_655
C13 O2 3.411(3) no 8_555
C13 O6 3.358(4) no 8_555
C14 O6 3.446(4) no 8_555
C16 C33 3.569(5) no 2_455
C19 O6 3.548(4) no 8_555
C22 O5 3.532(3) no 5_555
C22 C9 3.458(4) no 1_455
C23 C31 3.475(4) no 5_555
C23 C32 3.504(5) no 5_555
C24 O4 3.227(4) no 6_455
C24 C32 3.563(5) no 5_555
C25 O4 3.523(4) no 6_455
C25 C34 3.562(5) no 2_455
C26 C33 3.588(5) no 5_555
C28 C30 3.550(4) no 5_555
C29 C34 3.497(5) no 5_555
C30 O5 3.383(3) no 5_555
C30 C28 3.550(4) no 5_555
C31 C23 3.475(4) no 5_555
C32 O6 3.212(5) no 2_445
C32 C23 3.504(5) no 5_555
C32 C24 3.563(5) no 5_555
C33 C16 3.569(5) no 2_445
C33 C26 3.588(5) no 5_555
C34 C25 3.562(5) no 2_445
C34 C29 3.497(5) no 5_555
Fe1 H4 3.2281 no .
Fe1 H5 3.3287 no .
Fe1 H10 3.1656 no .
Fe1 H11 3.3180 no .
Fe1 H13 3.2728 no .
O1 H13 2.5320 no .
O2 H15 2.5089 no .
O3 H4 2.7362 no .
O3 H10 2.6276 no .
O3 H23 2.2595 no .
O4 H10 3.5207 no .
O4 H22 2.6674 no .
O5 H19 2.4966 no .
O5 H27 2.2643 no .
N1 H18 3.4612 no .
N2 H1 3.2266 no .
N2 H3 3.2359 no .
N2 H5 2.7716 no .
N2 H6 3.1936 no .
N2 H13 3.3437 no .
N3 H5 2.8569 no .
N3 H7 3.2190 no .
N3 H9 3.2175 no .
N3 H11 2.8597 no .
N3 H12 3.1828 no .
C1 H2 3.2200 no .
C1 H4 3.1414 no .
C1 H13 2.8895 no .
C1 H14 3.5532 no .
C2 H3 3.2355 no .
C2 H5 2.9909 no .
C2 H6 2.6018 no .
C3 H4 3.2091 no .
C4 H1 3.2385 no .
C5 H2 3.2164 no .
C5 H23 3.5089 no .
C6 H1 2.6946 no .
C6 H11 3.2113 no .
C6 H12 2.4637 no .
C6 H13 2.5689 no .
C6 H14 2.5560 no .
C7 H5 2.5209 no .
C7 H8 3.2174 no .
C7 H10 3.1419 no .
C8 H5 3.3357 no .
C8 H9 3.2212 no .
C8 H11 2.9665 no .
C8 H12 2.6698 no .
C9 H10 3.2053 no .
C10 H7 3.2224 no .
C11 H8 3.2086 no .
C12 H5 2.3656 no .
C12 H6 2.7780 no .
C12 H7 2.6926 no .
C12 H13 3.2628 no .
C12 H14 2.6249 no .
C12 H18 3.2032 no .
C13 H5 3.2038 no .
C13 H6 2.4060 no .
C13 H11 2.5189 no .
C13 H12 2.7016 no .
C13 H18 2.6075 no .
C14 H11 2.5242 no .
C14 H12 3.3989 no .
C14 H15 3.2323 no .
C14 H17 3.2675 no .
C15 H11 3.4571 no .
C15 H13 2.7078 no .
C15 H14 3.3093 no .
C15 H16 3.2513 no .
C15 H18 3.2365 no .
C16 H17 3.2231 no .
C17 H18 3.2079 no .
C18 H15 3.2185 no .
C19 H11 2.6663 no .
C19 H12 3.5150 no .
C19 H13 3.2074 no .
C19 H14 2.5301 no .
C19 H16 3.2164 no .
C20 H13 2.7993 no .
C20 H15 2.5754 no .
C21 H10 3.0751 no .
C21 H23 2.7777 no .
C22 H23 2.6563 no .
C22 H27 2.6152 no .
C23 H21 3.2193 no .
C24 H22 3.2406 no .
C25 H19 3.2339 no .
C26 H20 3.2315 no .
C27 H10 3.5217 no .
C27 H22 2.6934 no .
C28 H20 3.2244 no .
C28 H22 3.2227 no .
C28 H27 3.5144 no .
C29 H19 3.2666 no .
C29 H21 3.2515 no .
C30 H24 3.2527 no .
C30 H26 3.2443 no .
C31 H4 3.4877 no .
C31 H25 3.2484 no .
C31 H27 3.2169 no .
C32 H26 3.1894 no .
C33 H23 3.2418 no .
C33 H27 3.2149 no .
C34 H24 3.1858 no .
C35 H23 3.2228 no .
C35 H25 3.2149 no .
H1 H2 2.3258 no .
H1 H5 3.1527 no .
H1 H6 2.4325 no .
H2 H3 2.3267 no .
H3 H4 2.3118 no .
H4 H23 2.6902 no .
H5 H11 3.3115 no .
H5 H12 2.3563 no .
H5 H13 3.4905 no .
H5 H14 3.2760 no .
H6 H11 3.5299 no .
H6 H12 2.5418 no .
H6 H13 2.5476 no .
H6 H14 2.1873 no .
H7 H8 2.3235 no .
H7 H11 3.0679 no .
H7 H12 2.5292 no .
H8 H9 2.3149 no .
H9 H10 2.3023 no .
H11 H13 3.4154 no .
H11 H14 2.7564 no .
H11 H18 2.6414 no .
H12 H13 3.5373 no .
H12 H14 2.5142 no .
H12 H18 3.1118 no .
H13 H18 3.4113 no .
H14 H18 2.3077 no .
H15 H16 2.3132 no .
H16 H17 2.3054 no .
H17 H18 2.3037 no .
H19 H20 2.3096 no .
H19 H27 3.5449 no .
H20 H21 2.3004 no .
H21 H22 2.3051 no .
H23 H24 2.3384 no .
H24 H25 2.2949 no .
H25 H26 2.2797 no .
H26 H27 2.2955 no .
O1 H1 2.7394 no 8_455
O1 H5 3.5855 no 8_455
O1 H6 2.3956 no 8_455
O1 H7 3.4484 no 1_455
O1 H14 3.6000 no 8_455
O2 H1 3.4055 no 8_455
O2 H6 2.9270 no 8_455
O2 H7 2.4171 no 1_455
O2 H12 3.1599 no 1_455
O2 H13 3.2001 no 8_455
O2 H14 2.7480 no 8_455
O2 H24 3.2523 no 2_455
O2 H25 3.1640 no 2_455
O3 H17 3.1677 no 2_545
O4 H20 2.5749 no 6_555
O4 H21 3.1726 no 6_555
O5 H8 2.6284 no 1_455
O5 H9 3.3390 no 1_455
O6 H3 2.9961 no 2_455
O6 H4 3.3097 no 2_455
O6 H12 3.1819 no 1_455
O6 H13 3.2024 no 8_455
O6 H14 2.9752 no 8_455
O6 H15 3.4060 no .
O6 H18 2.9473 no 1_455
O6 H18 3.5003 no 8_455
O6 H23 3.5792 no 2_455
O6 H24 2.5825 no 2_455
N2 H1 3.5897 no 8_455
N2 H5 3.4081 no 8_455
N2 H6 3.5527 no 8_455
N2 H17 3.2374 no 2_545
N3 H21 2.9714 no 6_555
C1 H5 3.3501 no 8_455
C2 H4 3.0911 no 8_555
C2 H5 3.1148 no 8_455
C2 H7 3.5796 no 8_455
C3 H4 3.5690 no 8_555
C3 H5 2.9611 no 8_455
C3 H16 3.5808 no 7_545
C4 H5 3.0517 no 8_455
C4 H18 3.5445 no 2_545
C5 H1 3.1595 no 8_455
C5 H5 3.2416 no 8_455
C5 H17 3.0732 no 2_545
C5 H18 3.5431 no 2_545
C6 H13 3.5875 no 8_555
C7 H20 3.5829 no 6_555
C7 H21 2.9908 no 6_555
C8 H1 3.2262 no 8_555
C8 H21 3.1756 no 6_555
C8 H25 3.2869 no 2_555
C9 H1 3.5819 no 8_555
C9 H2 3.4721 no 8_555
C9 H21 3.2879 no 6_555
C10 H16 2.9903 no 2_545
C10 H21 3.2298 no 6_555
C10 H27 3.5859 no 5_555
C11 H16 2.9745 no 2_545
C11 H17 3.4587 no 2_545
C11 H21 3.0707 no 6_555
C11 H27 3.3355 no 5_555
C12 H20 3.3532 no 6_555
C12 H24 3.2933 no 2_555
C14 H20 3.4088 no 6_555
C15 H20 3.3916 no 6_555
C16 H2 3.5260 no 7_555
C16 H3 3.5646 no 7_555
C16 H20 3.4508 no 6_555
C16 H25 3.5374 no 2_455
C17 H2 3.0848 no 7_555
C17 H3 3.2425 no 7_555
C17 H10 3.5043 no 2_555
C17 H19 2.9925 no 6_555
C17 H20 3.5205 no 6_555
C18 H3 3.2143 no 7_555
C18 H10 3.5928 no 2_555
C18 H19 3.1362 no 6_555
C18 H20 3.5417 no 6_555
C18 H23 3.3235 no 2_555
C19 H3 3.5185 no 7_555
C19 H20 3.4828 no 6_555
C19 H24 3.5336 no 2_555
C20 H1 3.4516 no 8_455
C20 H6 2.7723 no 8_455
C20 H7 3.1727 no 1_455
C20 H14 3.1017 no 8_455
C21 H8 2.8287 no 1_455
C21 H27 3.5862 no 5_555
C22 H8 2.6134 no 1_455
C23 H22 3.4503 no 6_455
C24 H11 3.1140 no 6_455
C24 H22 3.0610 no 6_455
C24 H24 3.4997 no 5_555
C25 H11 3.5616 no 6_455
C25 H22 3.5972 no 6_455
C25 H25 3.5732 no 5_555
C25 H26 2.7206 no 2_455
C26 H25 3.3764 no 2_455
C26 H25 3.5518 no 5_555
C26 H26 2.8710 no 2_455
C27 H8 3.0633 no 1_455
C28 H8 2.8258 no 1_455
C29 H8 3.0564 no 1_455
C30 H8 3.3550 no 1_455
C31 H17 3.4546 no 2_545
C31 H19 3.4660 no 5_555
C32 H11 3.5047 no 2_545
C32 H15 2.9956 no 2_445
C33 H7 3.5363 no 2_545
C33 H15 2.6723 no 2_445
C34 H15 3.1798 no 2_445
C34 H21 3.2576 no 2_445
C34 H22 3.4033 no 2_445
C35 H9 3.3145 no 1_455
C35 H10 3.5537 no 5_555
H1 O1 2.7394 no 8_555
H1 O2 3.4055 no 8_555
H1 N2 3.5897 no 8_555
H1 C5 3.1595 no 8_555
H1 C8 3.2262 no 8_455
H1 C9 3.5819 no 8_455
H1 C20 3.4516 no 8_555
H1 H4 2.8104 no 8_555
H1 H5 3.5578 no 8_455
H1 H7 3.0082 no 8_455
H2 C9 3.4721 no 8_455
H2 C16 3.5260 no 7_545
H2 C17 3.0848 no 7_545
H2 H5 3.3461 no 8_455
H2 H15 3.5192 no 7_545
H2 H16 2.7843 no 7_545
H3 O6 2.9961 no 2_445
H3 C16 3.5646 no 7_545
H3 C17 3.2425 no 7_545
H3 C18 3.2143 no 7_545
H3 C19 3.5185 no 7_545
H3 H5 3.5091 no 8_455
H3 H16 3.5564 no 7_545
H3 H17 3.4984 no 7_545
H3 H18 3.3487 no 2_545
H4 O6 3.3097 no 2_445
H4 C2 3.0911 no 8_455
H4 C3 3.5690 no 8_455
H4 H1 2.8104 no 8_455
H4 H17 2.9011 no 2_545
H4 H18 3.3655 no 2_545
H5 O1 3.5855 no 8_555
H5 N2 3.4081 no 8_555
H5 C1 3.3501 no 8_555
H5 C2 3.1148 no 8_555
H5 C3 2.9611 no 8_555
H5 C4 3.0517 no 8_555
H5 C5 3.2416 no 8_555
H5 H1 3.5578 no 8_555
H5 H2 3.3461 no 8_555
H5 H3 3.5091 no 8_555
H5 H13 3.4539 no 8_555
H6 O1 2.3956 no 8_555
H6 O2 2.9270 no 8_555
H6 N2 3.5527 no 8_555
H6 C20 2.7723 no 8_555
H6 H13 2.9222 no 8_555
H7 O1 3.4484 no 1_655
H7 O2 2.4171 no 1_655
H7 C2 3.5796 no 8_555
H7 C20 3.1727 no 1_655
H7 C33 3.5363 no 2_555
H7 H1 3.0082 no 8_555
H7 H24 3.3394 no 2_555
H7 H25 2.7588 no 2_555
H8 O5 2.6284 no 1_655
H8 C21 2.8287 no 1_655
H8 C22 2.6134 no 1_655
H8 C27 3.0633 no 1_655
H8 C28 2.8258 no 1_655
H8 C29 3.0564 no 1_655
H8 C30 3.3550 no 1_655
H9 O5 3.3390 no 1_655
H9 C35 3.3145 no 1_655
H9 H16 2.8709 no 2_545
H9 H27 3.0093 no 1_655
H9 H27 3.2652 no 5_555
H10 C17 3.5043 no 2_545
H10 C18 3.5928 no 2_545
H10 C35 3.5537 no 5_555
H10 H16 2.8389 no 2_545
H10 H17 3.0161 no 2_545
H10 H19 3.3891 no 5_555
H10 H21 3.5440 no 6_555
H10 H27 2.7692 no 5_555
H11 C24 3.1140 no 6_555
H11 C25 3.5616 no 6_555
H11 C32 3.5047 no 2_555
H11 H20 2.5555 no 6_555
H11 H21 3.3676 no 6_555
H11 H24 2.7079 no 2_555
H12 O2 3.1599 no 1_655
H12 O6 3.1819 no 1_655
H12 H13 2.8650 no 8_555
H12 H24 3.1246 no 2_555
H13 O2 3.2001 no 8_555
H13 O6 3.2024 no 8_555
H13 C6 3.5875 no 8_455
H13 H5 3.4539 no 8_455
H13 H6 2.9222 no 8_455
H13 H12 2.8650 no 8_455
H13 H14 3.5738 no 8_455
H14 O1 3.6000 no 8_555
H14 O2 2.7480 no 8_555
H14 O6 2.9752 no 8_555
H14 C20 3.1017 no 8_555
H14 H13 3.5738 no 8_555
H15 O6 3.4060 no .
H15 C32 2.9956 no 2_455
H15 C33 2.6723 no 2_455
H15 C34 3.1798 no 2_455
H15 H2 3.5192 no 7_555
H15 H24 3.1855 no 2_455
H15 H25 2.7019 no 2_455
H15 H26 3.4966 no 2_455
H16 C3 3.5808 no 7_555
H16 C10 2.9903 no 2_555
H16 C11 2.9745 no 2_555
H16 H2 2.7843 no 7_555
H16 H3 3.5564 no 7_555
H16 H9 2.8709 no 2_555
H16 H10 2.8389 no 2_555
H16 H19 2.9397 no 6_555
H17 O3 3.1677 no 2_555
H17 N2 3.2374 no 2_555
H17 C5 3.0732 no 2_555
H17 C11 3.4587 no 2_555
H17 C31 3.4546 no 2_555
H17 H3 3.4984 no 7_555
H17 H4 2.9011 no 2_555
H17 H10 3.0161 no 2_555
H17 H19 3.1928 no 6_555
H17 H23 2.6675 no 2_555
H18 O6 2.9473 no 1_655
H18 O6 3.5003 no 8_555
H18 C4 3.5445 no 2_555
H18 C5 3.5431 no 2_555
H18 H3 3.3487 no 2_555
H18 H4 3.3655 no 2_555
H18 H23 3.5245 no 2_555
H18 H24 3.1256 no 2_555
H19 C17 2.9924 no 6_455
H19 C18 3.1362 no 6_455
H19 C31 3.4660 no 5_555
H19 H10 3.3891 no 5_555
H19 H16 2.9397 no 6_455
H19 H17 3.1928 no 6_455
H19 H23 3.4092 no 5_555
H20 O4 2.5749 no 6_455
H20 C7 3.5829 no 6_455
H20 C12 3.3532 no 6_455
H20 C14 3.4088 no 6_455
H20 C15 3.3916 no 6_455
H20 C16 3.4508 no 6_455
H20 C17 3.5205 no 6_455
H20 C18 3.5417 no 6_455
H20 C19 3.4828 no 6_455
H20 H11 2.5555 no 6_455
H20 H22 2.9388 no 6_455
H20 H24 3.5995 no 5_555
H21 O4 3.1726 no 6_455
H21 N3 2.9714 no 6_455
H21 C7 2.9908 no 6_455
H21 C8 3.1756 no 6_455
H21 C9 3.2879 no 6_455
H21 C10 3.2298 no 6_455
H21 C11 3.0707 no 6_455
H21 C34 3.2576 no 2_455
H21 H10 3.5440 no 6_455
H21 H11 3.3676 no 6_455
H21 H26 2.3698 no 2_455
H22 C23 3.4503 no 6_555
H22 C24 3.0610 no 6_555
H22 C25 3.5972 no 6_555
H22 C34 3.4033 no 2_455
H22 H20 2.9388 no 6_555
H22 H25 3.3259 no 2_455
H22 H26 2.6486 no 2_455
H23 O6 3.5792 no 2_445
H23 C18 3.3235 no 2_545
H23 H17 2.6675 no 2_545
H23 H18 3.5245 no 2_545
H23 H19 3.4092 no 5_555
H24 O2 3.2523 no 2_445
H24 O6 2.5825 no 2_445
H24 C12 3.2933 no 2_545
H24 C19 3.5336 no 2_545
H24 C24 3.4997 no 5_555
H24 H7 3.3394 no 2_545
H24 H11 2.7079 no 2_545
H24 H12 3.1246 no 2_545
H24 H15 3.1855 no 2_445
H24 H18 3.1256 no 2_545
H24 H20 3.5995 no 5_555
H25 O2 3.1640 no 2_445
H25 C8 3.2869 no 2_545
H25 C16 3.5374 no 2_445
H25 C25 3.5732 no 5_555
H25 C26 3.3764 no 2_445
H25 C26 3.5518 no 5_555
H25 H7 2.7588 no 2_545
H25 H15 2.7019 no 2_445
H25 H22 3.3259 no 2_445
H26 C25 2.7206 no 2_445
H26 C26 2.8710 no 2_445
H26 H15 3.4966 no 2_445
H26 H21 2.3698 no 2_445
H26 H22 2.6486 no 2_445
H27 C10 3.5859 no 5_555
H27 C11 3.3355 no 5_555
H27 C21 3.5862 no 5_555
H27 H9 3.0093 no 1_455
H27 H9 3.2652 no 5_555
H27 H10 2.7692 no 5_555

loop_
_geom_torsion_atom_site_label_1
_geom_torsion_atom_site_label_2
_geom_torsion_atom_site_label_3
_geom_torsion_atom_site_label_4
_geom_torsion
_geom_torsion_publ_flag
O1 Fe1 O3 C21 74.29(12) no
O3 Fe1 O1 C20 -113.60(15) no
O1 Fe1 O4 C27 -100.85(11) no
O4 Fe1 O1 C20 -37.07(15) no
O1 Fe1 N1 C6 109.78(10) no
O1 Fe1 N1 C12 -135.18(11) no
O1 Fe1 N1 C13 -10.12(11) no
N1 Fe1 O1 C20 78.07(16) no
O1 Fe1 N2 C1 -86.41(13) no
O1 Fe1 N2 C5 79.23(15) no
N2 Fe1 O1 C20 155.93(16) no
O1 Fe1 N3 C7 22.9(3) no
O1 Fe1 N3 C11 -154.97(13) no
N3 Fe1 O1 C20 41.2(3) no
O3 Fe1 O4 C27 8.88(10) no
O4 Fe1 O3 C21 -9.12(10) no
O3 Fe1 N2 C1 164.82(13) no
O3 Fe1 N2 C5 -29.55(15) no
N2 Fe1 O3 C21 164.00(11) no
O3 Fe1 N3 C7 179.00(12) no
O3 Fe1 N3 C11 1.17(14) no
N3 Fe1 O3 C21 -95.55(11) no
O4 Fe1 N1 C6 -164.29(9) no
O4 Fe1 N1 C12 -49.24(12) no
O4 Fe1 N1 C13 75.82(12) no
N1 Fe1 O4 C27 173.91(9) no
O4 Fe1 N3 C7 101.19(13) no
O4 Fe1 N3 C11 -76.64(14) no
N3 Fe1 O4 C27 103.02(11) no
N1 Fe1 N2 C1 0.26(12) no
N1 Fe1 N2 C5 165.89(16) no
N2 Fe1 N1 C6 19.53(10) no
N2 Fe1 N1 C12 134.58(12) no
N2 Fe1 N1 C13 -100.36(12) no
N1 Fe1 N3 C7 -15.74(12) no
N1 Fe1 N3 C11 166.42(15) no
N3 Fe1 N1 C6 -85.18(11) no
N3 Fe1 N1 C12 29.86(10) no
N3 Fe1 N1 C13 154.92(13) no
N2 Fe1 N3 C7 -89.76(13) no
N2 Fe1 N3 C11 92.41(14) no
N3 Fe1 N2 C1 71.18(13) no
N3 Fe1 N2 C5 -123.18(15) no
Fe1 O1 C20 O2 139.95(17) no
Fe1 O1 C20 C15 -42.2(3) no
Fe1 O3 C21 C22 -170.73(15) no
Fe1 O3 C21 C27 8.4(3) no
Fe1 O4 C27 C21 -7.4(3) no
Fe1 O4 C27 C29 170.15(15) no
C22 O5 C28 C23 -176.55(18) no
C22 O5 C28 C29 2.3(4) no
C28 O5 C22 C21 -1.2(4) no
C28 O5 C22 C30 176.19(18) no
Fe1 N1 C6 C1 -36.51(18) no
Fe1 N1 C12 C7 -40.32(19) no
Fe1 N1 C13 C14 -63.3(2) no
C6 N1 C12 C7 73.0(2) no
C12 N1 C6 C1 -151.28(17) no
C6 N1 C13 C14 178.79(17) no
C13 N1 C6 C1 87.4(2) no
C12 N1 C13 C14 59.7(3) no
C13 N1 C12 C7 -167.38(16) no
Fe1 N2 C1 C2 163.69(15) no
Fe1 N2 C1 C6 -21.1(3) no
Fe1 N2 C5 C4 -164.81(14) no
C1 N2 C5 C4 0.5(4) no
C5 N2 C1 C2 -3.2(4) no
C5 N2 C1 C6 172.03(19) no
Fe1 N3 C7 C8 -179.33(14) no
Fe1 N3 C7 C12 -2.1(3) no
Fe1 N3 C11 C10 177.83(14) no
C7 N3 C11 C10 -0.0(4) no
C11 N3 C7 C8 -1.4(4) no
C11 N3 C7 C12 175.89(18) no
N2 C1 C2 C3 3.5(4) no
N2 C1 C6 N1 40.7(3) no
C2 C1 C6 N1 -144.0(3) no
C6 C1 C2 C3 -171.4(2) no
C1 C2 C3 C4 -1.0(4) no
C2 C3 C4 C5 -1.5(4) no
C3 C4 C5 N2 1.8(4) no
N3 C7 C8 C9 1.4(4) no
N3 C7 C12 N1 29.8(3) no
C8 C7 C12 N1 -153.0(2) no
C12 C7 C8 C9 -175.7(2) no
C7 C8 C9 C10 0.0(4) no
C8 C9 C10 C11 -1.3(4) no
C9 C10 C11 N3 1.3(4) no
N1 C13 C14 C15 83.6(3) no
N1 C13 C14 C19 -100.0(3) no
C13 C14 C15 C16 176.58(18) no
C13 C14 C15 C20 -1.1(4) no
C13 C14 C19 C18 -177.99(19) no
C15 C14 C19 C18 -1.4(4) no
C19 C14 C15 C16 0.2(4) no
C19 C14 C15 C20 -177.49(19) no
C14 C15 C16 C17 1.3(4) no
C14 C15 C20 O1 -32.2(3) no
C14 C15 C20 O2 145.8(2) no
C16 C15 C20 O1 150.1(2) no
C16 C15 C20 O2 -31.9(3) no
C20 C15 C16 C17 179.17(19) no
C15 C16 C17 C18 -1.7(4) no
C16 C17 C18 C19 0.5(4) no
C17 C18 C19 C14 1.1(4) no
O3 C21 C22 O5 178.47(19) no
O3 C21 C22 C30 1.6(4) no
O3 C21 C27 O4 -0.1(4) no
O3 C21 C27 C29 -177.79(18) no
C22 C21 C27 O4 179.1(2) no
C22 C21 C27 C29 1.4(4) no
C27 C21 C22 O5 -0.6(4) no
C27 C21 C22 C30 -177.5(2) no
O5 C22 C30 C31 177.38(18) no
O5 C22 C30 C35 -2.5(3) no
C21 C22 C30 C31 -5.5(4) no
C21 C22 C30 C35 174.6(3) no
C24 C23 C28 O5 179.0(3) no
C24 C23 C28 C29 0.2(4) no
C28 C23 C24 C25 1.7(4) no
C23 C24 C25 C26 -2.3(5) no
C24 C25 C26 C29 0.8(5) no
C25 C26 C29 C27 -177.7(3) no
C25 C26 C29 C28 1.0(4) no
O4 C27 C29 C26 0.8(4) no
O4 C27 C29 C28 -177.9(2) no
C21 C27 C29 C26 178.34(19) no
C21 C27 C29 C28 -0.4(4) no
O5 C28 C29 C26 179.8(2) no
O5 C28 C29 C27 -1.5(4) no
C23 C28 C29 C26 -1.5(4) no
C23 C28 C29 C27 177.3(3) no
C22 C30 C31 C32 -178.8(2) no
C22 C30 C35 C34 179.5(2) no
C31 C30 C35 C34 -0.3(4) no
C35 C30 C31 C32 1.1(4) no
C30 C31 C32 C33 -0.5(5) no
C31 C32 C33 C34 -0.9(5) no
C32 C33 C34 C35 1.6(6) no
C33 C34 C35 C30 -1.0(5) no
